data_7716613
loop_
_publ_author_name
'Solea, Atena B.'
'Demirci, Gozde'
'Harvey, Freya M.'
'Crochet, Aurelien'
'Zobi, Fabio'
'Mamula Steiner, Olimpia'

_publ_section_title
;
 The role of stereochemistry in the anticancer activity of Re(I)
 tricarbonyl complexes.
;
_journal_issue 33
_journal_name_full 'Dalton transactions (Cambridge, England : 2003)'
_journal_page_first 13743
_journal_page_last 13755
_journal_paper_doi 10.1039/d4dt01643b
_journal_volume 53
_journal_year 2024
_chemical_absolute_configuration syn
_chemical_formula_moiety 'C40 H34 Cl2 N4 O6 Re2, 2[CH2Cl2]'
_chemical_formula_sum 'C42 H38 Cl6 N4 O6 Re2'
_chemical_formula_weight 1279.86
_space_group_crystal_system monoclinic
_space_group_IT_number 4
_space_group_name_Hall 'P 2yb'
_space_group_name_H-M_alt 'P 1 21 1'
_atom_sites_solution_hydrogens geom
_atom_sites_solution_primary dual
_audit_creation_date 2024-06-27
_audit_creation_method
;
Olex2 1.5
(compiled 2024.02.16 svn.r378c4104 for OlexSys, GUI svn.r6928)
;
_audit_update_record
;
2024-06-27 deposited with the CCDC.	2024-07-08 downloaded from the CCDC.
;
_cell_angle_alpha 90
_cell_angle_beta 102.6440(10)
_cell_angle_gamma 90
_cell_formula_units_Z 2
_cell_length_a 9.60080(10)
_cell_length_b 16.6361(2)
_cell_length_c 14.24960(10)
_cell_measurement_reflns_used 140785
_cell_measurement_temperature 200(2)
_cell_measurement_theta_max 65.86
_cell_measurement_theta_min 4.14
_cell_volume 2220.75(4)
_computing_molecular_graphics 'Olex2 1.5 (Dolomanov et al., 2009)'
_computing_publication_material 'Olex2 1.5 (Dolomanov et al., 2009)'
_computing_structure_refinement 'SHELXL 2017/1 (Sheldrick, 2015)'
_computing_structure_solution 'SHELXT 2014/5 (Sheldrick, 2014)'
_diffrn_ambient_temperature 200(2)
_diffrn_detector Pilatus300K
_diffrn_detector_area_resol_mean 5.81
_diffrn_detector_type 'Dectris Pilatus 300K'
_diffrn_measured_fraction_theta_full 0.990
_diffrn_measured_fraction_theta_max 0.990
_diffrn_measurement_device 'Eulerian 4-circle diffractometer'
_diffrn_measurement_device_type 'STOE STADIVARI'
_diffrn_measurement_method 'rotation method, \w scans'
_diffrn_radiation_collimation '1.2 mm, 0.6 diameter'
_diffrn_radiation_monochromator 'Graded multilayer mirror'
_diffrn_radiation_probe x-ray
_diffrn_radiation_type 'Cu K\a'
_diffrn_radiation_wavelength 1.54186
_diffrn_reflns_av_R_equivalents 0.0425
_diffrn_reflns_av_unetI/netI 0.0133
_diffrn_reflns_Laue_measured_fraction_full 0.990
_diffrn_reflns_Laue_measured_fraction_max 0.990
_diffrn_reflns_limit_h_max 11
_diffrn_reflns_limit_h_min -7
_diffrn_reflns_limit_k_max 19
_diffrn_reflns_limit_k_min -18
_diffrn_reflns_limit_l_max 16
_diffrn_reflns_limit_l_min -15
_diffrn_reflns_number 79492
_diffrn_reflns_point_group_measured_fraction_full 0.991
_diffrn_reflns_point_group_measured_fraction_max 0.991
_diffrn_reflns_theta_full 65.104
_diffrn_reflns_theta_max 65.104
_diffrn_reflns_theta_min 4.144
_diffrn_source 'Primux 100 micro'
_exptl_absorpt_coefficient_mu 14.244
_exptl_absorpt_correction_T_max 0.2330
_exptl_absorpt_correction_T_min 0.0263
_exptl_absorpt_correction_type multi-scan
_exptl_absorpt_process_details
;
STOE X-Red32, absorption correction by Gaussian integration, analogous to
P. Coppens, "The Evaluation of Absorption and Extinction in Single-Crystal
Structure Analysis", published in: F. R. Ahmed (Editor), "Crystallographic
Computing", Munksgaard, Copenhagen (1970), 255 - 270. Afterwards scaling of
reflection intensities was performed within STOE LANA. J. Koziskova, F. Hahn,
J. Richter, J. Kozisek, Acta Chimica Slovaca, vol. 9, no. 2, 2016, pp. 136-140.
;
_exptl_crystal_colour orange
_exptl_crystal_colour_primary orange
_exptl_crystal_density_diffrn 1.914
_exptl_crystal_description block
_exptl_crystal_F_000 1236
_exptl_crystal_recrystallization_method 'slow evaporation of DCM, Ethanol and pentane'
_exptl_crystal_size_max 0.3
_exptl_crystal_size_mid 0.2
_exptl_crystal_size_min 0.1
_refine_diff_density_max 0.999
_refine_diff_density_min -0.681
_refine_diff_density_rms 0.088
_refine_ls_abs_structure_details
;
 Refined as an inversion twin.
;
_refine_ls_abs_structure_Flack 0.051(16)
_refine_ls_extinction_method none
_refine_ls_goodness_of_fit_ref 1.073
_refine_ls_hydrogen_treatment constr
_refine_ls_matrix_type full
_refine_ls_number_parameters 492
_refine_ls_number_reflns 7193
_refine_ls_number_restraints 1
_refine_ls_restrained_S_all 1.073
_refine_ls_R_factor_all 0.0339
_refine_ls_R_factor_gt 0.0339
_refine_ls_shift/su_max 0.006
_refine_ls_shift/su_mean 0.000
_refine_ls_structure_factor_coef Fsqd
_refine_ls_weighting_details 'w=1/[\s^2^(Fo^2^)+(0.0564P)^2^+5.9738P] where P=(Fo^2^+2Fc^2^)/3'
_refine_ls_weighting_scheme calc
_refine_ls_wR_factor_gt 0.0885
_refine_ls_wR_factor_ref 0.0885
_reflns_Friedel_coverage 0.927
_reflns_Friedel_fraction_full 0.991
_reflns_Friedel_fraction_max 0.991
_reflns_number_gt 7189
_reflns_number_total 7193
_reflns_threshold_expression 'I > 2\s(I)'
_cod_data_source_file d4dt01643b2.cif
_cod_data_source_block ate453_10-36
_cod_depositor_comments 'Adding full bibliography for 7716611--7716619.cif.'
_cod_database_code 7716613
_shelx_shelxl_version_number 2017/1
_shelx_space_group_comment
;
The symmetry employed for this shelxl refinement is uniquely defined
by the following loop, which should always be used as a source of
symmetry information in preference to the above space-group names.
They are only intended as comments.
;
_olex2_refinement_description
;
1. Twinned data refinement
 Scales: 0.949(16)
 0.051(16)
2. Fixed Uiso
 At 1.2 times of:
  All C(H) groups, All C(H,H) groups
 At 1.5 times of:
  All C(H,H,H) groups
3.a Ternary CH refined with riding coordinates:
 C12(H12), C14(H14), C29(H29), C31(H31)
3.b Secondary CH2 refined with riding coordinates:
 C11(H11A,H11B), C13(H13A,H13B), C28(H28A,H28B), C30(H30A,H30B)
3.c Aromatic/amide H refined with riding coordinates:
 C2(H2), C3(H3), C4(H4), C7(H7), C8(H8), C19(H19), C20(H20), C21(H21),
 C24(H24), C25(H25)
3.d Idealised Me refined as rotating group:
 C16(H16A,H16B,H16C), C17(H17A,H17B,H17C), C33(H33A,H33B,H33C), C34(H34A,H34B,
 H34C)
;
_smtbx_masks_special_details
;
A solvent mask was calculated and 164 electrons were 
found in a volume of 496\%A^3^ in 1 void per unit cell. 
This is consistent with the presence of 
2 dichloromethane per formula unit 
which account for 168 electrons 
per unit cell.
;
_smtbx_masks_void_probe_radius 1.2
_smtbx_masks_void_truncation_radius 1.2
_olex2_exptl_crystal_mounting_method 'on loop with oil'
_olex2_submission_special_instructions 'No special instructions were received'

loop_
_space_group_symop_operation_xyz
'x, y, z'
'-x, y+1/2, -z'

loop_
_atom_site_label
_atom_site_type_symbol
_atom_site_fract_x
_atom_site_fract_y
_atom_site_fract_z
_atom_site_U_iso_or_equiv
_atom_site_adp_type
_atom_site_occupancy
_atom_site_site_symmetry_order
_atom_site_calc_flag
_atom_site_refinement_flags_posn
_atom_site_refinement_flags_adp
_atom_site_refinement_flags_occupancy
_atom_site_disorder_assembly
_atom_site_disorder_group
Re1 Re 0.48584(4) 0.24478(2) 0.36524(3) 0.03623(12) Uani 1 1 d . . . . .
Re2 Re 0.36101(4) 0.51181(3) 0.18969(3) 0.04538(14) Uani 1 1 d . . . . .
Cl1 Cl 0.3362(3) 0.12327(17) 0.3237(2) 0.0548(6) Uani 1 1 d . . . . .
Cl2 Cl 0.2724(4) 0.5182(3) 0.0137(2) 0.0742(10) Uani 1 1 d . . . . .
O1 O 0.2639(9) 0.3593(5) 0.4154(6) 0.0541(19) Uani 1 1 d . . . . .
O2 O 0.5156(9) 0.2052(6) 0.5802(5) 0.056(2) Uani 1 1 d . . . . .
O3 O 0.7067(11) 0.3782(6) 0.4166(8) 0.075(3) Uani 1 1 d . . . . .
O4 O 0.6263(9) 0.4107(6) 0.1860(8) 0.068(3) Uani 1 1 d . . . . .
O5 O 0.4514(10) 0.5103(6) 0.4104(6) 0.064(2) Uani 1 1 d . . . . .
O6 O 0.5761(11) 0.6476(8) 0.1922(13) 0.112(5) Uani 1 1 d . . . . .
N1 N 0.4474(9) 0.2603(5) 0.2079(5) 0.039(2) Uani 1 1 d . . . . .
N2 N 0.6579(9) 0.1726(5) 0.3211(6) 0.0370(18) Uani 1 1 d . . . . .
N3 N 0.1984(9) 0.4160(5) 0.1902(6) 0.0351(18) Uani 1 1 d . . . . .
N4 N 0.1599(9) 0.5782(6) 0.1900(6) 0.042(2) Uani 1 1 d . . . . .
C1 C 0.3415(12) 0.3038(7) 0.1506(8) 0.046(2) Uani 1 1 d . . . . .
C2 C 0.3329(14) 0.3149(9) 0.0523(8) 0.061(3) Uani 1 1 d . . . . .
H2 H 0.260703 0.348122 0.015408 0.074 Uiso 1 1 calc R U . . .
C3 C 0.4293(16) 0.2776(10) 0.0100(8) 0.072(4) Uani 1 1 d . . . . .
H3 H 0.423642 0.283085 -0.057050 0.086 Uiso 1 1 calc R U . . .
C4 C 0.5356(14) 0.2316(10) 0.0661(8) 0.063(4) Uani 1 1 d . . . . .
H4 H 0.604653 0.206179 0.037426 0.076 Uiso 1 1 calc R U . . .
C5 C 0.5425(12) 0.2221(7) 0.1634(8) 0.045(2) Uani 1 1 d . . . . .
C6 C 0.6560(11) 0.1759(7) 0.2257(7) 0.040(2) Uani 1 1 d . . . . .
C7 C 0.7603(14) 0.1374(7) 0.1872(8) 0.050(3) Uani 1 1 d . . . . .
H7 H 0.754449 0.137752 0.119793 0.061 Uiso 1 1 calc R U . . .
C8 C 0.8727(15) 0.0987(8) 0.2487(9) 0.058(3) Uani 1 1 d . . . . .
H8 H 0.947818 0.075061 0.224495 0.069 Uiso 1 1 calc R U . . .
C9 C 0.8729(13) 0.0953(7) 0.3445(8) 0.048(2) Uani 1 1 d . . . . .
C10 C 0.7650(12) 0.1329(6) 0.3800(7) 0.041(2) Uani 1 1 d . . . . .
C11 C 0.7749(11) 0.1306(8) 0.4881(7) 0.048(3) Uani 1 1 d . . . . .
H11A H 0.776642 0.186098 0.513331 0.058 Uiso 1 1 calc R U . . .
H11B H 0.690027 0.102975 0.501538 0.058 Uiso 1 1 calc R U . . .
C12 C 0.9090(13) 0.0865(8) 0.5378(9) 0.056(3) Uani 1 1 d . . . . .
H12 H 0.921558 0.081729 0.609104 0.067 Uiso 1 1 calc R U . . .
C13 C 0.9162(16) 0.0057(9) 0.4851(11) 0.071(4) Uani 1 1 d . . . . .
H13A H 0.822129 -0.016718 0.453306 0.086 Uiso 1 1 calc R U . . .
H13B H 0.977891 -0.035473 0.523719 0.086 Uiso 1 1 calc R U . . .
C14 C 0.9905(13) 0.0561(7) 0.4178(8) 0.052(3) Uani 1 1 d . . . . .
H14 H 1.066252 0.028026 0.391935 0.063 Uiso 1 1 calc R U . . .
C15 C 1.0435(12) 0.1140(8) 0.5044(8) 0.051(3) Uani 1 1 d . . . . .
C16 C 1.0619(14) 0.2014(8) 0.4850(10) 0.059(3) Uani 1 1 d . . . . .
H16A H 0.972130 0.223055 0.447051 0.089 Uiso 1 1 calc R U . . .
H16B H 1.137372 0.207899 0.449090 0.089 Uiso 1 1 calc R U . . .
H16C H 1.088213 0.230523 0.546104 0.089 Uiso 1 1 calc R U . . .
C17 C 1.1822(14) 0.0818(10) 0.5669(10) 0.067(4) Uani 1 1 d . . . . .
H17A H 1.214680 0.118019 0.621523 0.100 Uiso 1 1 calc R U . . .
H17B H 1.255247 0.078608 0.528588 0.100 Uiso 1 1 calc R U . . .
H17C H 1.165543 0.028144 0.590618 0.100 Uiso 1 1 calc R U . . .
C18 C 0.2191(11) 0.3358(7) 0.1885(7) 0.040(2) Uani 1 1 d . . . . .
C19 C 0.1232(12) 0.2818(7) 0.2117(8) 0.050(3) Uani 1 1 d . . . . .
H19 H 0.140902 0.225595 0.211388 0.060 Uiso 1 1 calc R U . . .
C20 C 0.0004(13) 0.3111(8) 0.2355(10) 0.057(3) Uani 1 1 d . . . . .
H20 H -0.065920 0.274964 0.253241 0.069 Uiso 1 1 calc R U . . .
C21 C -0.0259(12) 0.3923(8) 0.2335(8) 0.048(3) Uani 1 1 d . . . . .
H21 H -0.110924 0.412583 0.248431 0.058 Uiso 1 1 calc R U . . .
C22 C 0.0753(11) 0.4448(7) 0.2090(7) 0.042(2) Uani 1 1 d . . . . .
C23 C 0.0492(10) 0.5315(7) 0.1998(7) 0.043(2) Uani 1 1 d . . . . .
C24 C -0.0830(11) 0.5633(7) 0.1980(8) 0.047(2) Uani 1 1 d . . . . .
H24 H -0.159455 0.529501 0.205732 0.056 Uiso 1 1 calc R U . . .
C25 C -0.1037(12) 0.6445(8) 0.1850(8) 0.053(3) Uani 1 1 d . . . . .
H25 H -0.194273 0.667165 0.185659 0.063 Uiso 1 1 calc R U . . .
C26 C 0.0034(12) 0.6924(8) 0.1712(9) 0.050(3) Uani 1 1 d . . . . .
C27 C 0.1384(12) 0.6579(7) 0.1752(8) 0.046(2) Uani 1 1 d . . . . .
C28 C 0.2577(12) 0.7143(7) 0.1658(9) 0.050(3) Uani 1 1 d . . . . .
H28A H 0.300146 0.696004 0.112055 0.060 Uiso 1 1 calc R U . . .
H28B H 0.333139 0.712006 0.225502 0.060 Uiso 1 1 calc R U . . .
C29 C 0.2078(14) 0.8003(8) 0.1477(10) 0.060(3) Uani 1 1 d . . . . .
H29 H 0.281753 0.839670 0.137339 0.072 Uiso 1 1 calc R U . . .
C30 C 0.0675(14) 0.7983(8) 0.0681(9) 0.061(3) Uani 1 1 d . . . . .
H30A H 0.061310 0.753251 0.021962 0.073 Uiso 1 1 calc R U . . .
H30B H 0.041589 0.850169 0.034794 0.073 Uiso 1 1 calc R U . . .
C31 C -0.0065(14) 0.7820(8) 0.1538(10) 0.057(3) Uani 1 1 d . . . . .
H31 H -0.103211 0.806393 0.148072 0.069 Uiso 1 1 calc R U . . .
C32 C 0.1167(14) 0.8266(8) 0.2179(9) 0.057(3) Uani 1 1 d . . . . .
C33 C 0.1645(17) 0.8002(10) 0.3242(9) 0.071(4) Uani 1 1 d . . . . .
H33A H 0.084408 0.805561 0.356096 0.107 Uiso 1 1 calc R U . . .
H33B H 0.243760 0.834199 0.356791 0.107 Uiso 1 1 calc R U . . .
H33C H 0.195789 0.743961 0.326925 0.107 Uiso 1 1 calc R U . . .
C34 C 0.085(2) 0.9186(10) 0.2175(14) 0.087(5) Uani 1 1 d . . . . .
H34A H 0.174009 0.947714 0.243921 0.130 Uiso 1 1 calc R U . . .
H34B H 0.015635 0.929412 0.256838 0.130 Uiso 1 1 calc R U . . .
H34C H 0.046862 0.936421 0.151332 0.130 Uiso 1 1 calc R U . . .
C35 C 0.3422(12) 0.3157(7) 0.3927(7) 0.044(2) Uani 1 1 d . . . . .
C36 C 0.5105(12) 0.2198(7) 0.4992(8) 0.044(2) Uani 1 1 d . . . . .
C37 C 0.6194(12) 0.3302(7) 0.3962(8) 0.049(3) Uani 1 1 d . . . . .
C38 C 0.5254(14) 0.4442(8) 0.1873(10) 0.055(3) Uani 1 1 d . . . . .
C39 C 0.4172(11) 0.5107(8) 0.3276(9) 0.050(2) Uani 1 1 d . . . . .
C40 C 0.4930(14) 0.5983(9) 0.1948(13) 0.070(4) Uani 1 1 d . . . . .

loop_
_atom_site_aniso_label
_atom_site_aniso_U_11
_atom_site_aniso_U_22
_atom_site_aniso_U_33
_atom_site_aniso_U_23
_atom_site_aniso_U_13
_atom_site_aniso_U_12
Re1 0.0388(2) 0.0401(2) 0.02940(19) -0.00153(17) 0.00670(15) -0.00113(17)
Re2 0.0296(2) 0.0528(3) 0.0548(3) 0.0178(2) 0.01163(18) 0.00035(18)
Cl1 0.0620(17) 0.0492(15) 0.0525(14) 0.0018(12) 0.0106(12) -0.0108(12)
Cl2 0.082(2) 0.098(3) 0.0496(15) 0.0332(17) 0.0288(15) 0.030(2)
O1 0.055(5) 0.056(5) 0.055(5) -0.005(4) 0.019(4) 0.014(4)
O2 0.062(5) 0.076(5) 0.031(4) 0.001(3) 0.010(3) 0.006(4)
O3 0.065(6) 0.056(5) 0.095(7) -0.002(5) -0.003(5) -0.018(5)
O4 0.033(4) 0.070(6) 0.104(7) 0.029(5) 0.022(4) 0.013(4)
O5 0.074(5) 0.063(5) 0.045(5) -0.004(4) -0.008(4) 0.005(5)
O6 0.051(6) 0.082(8) 0.212(16) 0.059(9) 0.047(8) -0.004(6)
N1 0.041(4) 0.039(5) 0.033(4) 0.003(3) 0.001(3) -0.002(3)
N2 0.043(4) 0.038(4) 0.031(4) -0.003(3) 0.009(3) 0.000(3)
N3 0.034(4) 0.044(5) 0.028(4) 0.006(3) 0.008(3) -0.008(3)
N4 0.039(5) 0.049(5) 0.039(5) 0.016(4) 0.009(4) -0.001(4)
C1 0.048(6) 0.050(6) 0.036(5) 0.005(4) 0.002(4) -0.002(5)
C2 0.062(7) 0.083(9) 0.033(5) 0.007(6) -0.004(5) 0.012(6)
C3 0.080(9) 0.106(11) 0.028(5) -0.001(6) 0.009(5) 0.021(8)
C4 0.062(7) 0.093(11) 0.036(5) 0.001(6) 0.013(5) 0.019(7)
C5 0.044(6) 0.052(7) 0.037(5) -0.007(4) 0.005(4) -0.003(4)
C6 0.039(5) 0.043(6) 0.037(5) -0.002(4) 0.005(4) -0.003(4)
C7 0.071(8) 0.046(6) 0.037(5) 0.000(4) 0.018(5) 0.011(5)
C8 0.073(8) 0.054(7) 0.051(6) 0.004(5) 0.025(6) 0.024(6)
C9 0.059(7) 0.039(6) 0.043(6) -0.003(4) 0.007(5) 0.004(5)
C10 0.051(6) 0.035(5) 0.037(5) 0.001(4) 0.009(4) -0.008(4)
C11 0.040(6) 0.070(8) 0.034(5) 0.009(5) 0.005(4) 0.005(5)
C12 0.047(6) 0.073(8) 0.046(6) 0.012(5) 0.008(5) 0.009(6)
C13 0.076(8) 0.055(8) 0.082(9) 0.033(7) 0.014(7) 0.003(7)
C14 0.060(7) 0.054(7) 0.044(6) 0.001(5) 0.014(5) 0.016(5)
C15 0.048(6) 0.059(7) 0.047(6) 0.006(5) 0.012(5) 0.008(5)
C16 0.052(7) 0.064(8) 0.059(7) -0.009(6) 0.008(6) -0.004(6)
C17 0.054(8) 0.090(10) 0.055(7) 0.007(7) 0.008(6) 0.021(7)
C18 0.037(5) 0.052(6) 0.030(5) -0.002(4) 0.004(4) -0.003(4)
C19 0.046(6) 0.046(6) 0.053(6) 0.002(5) 0.000(5) -0.003(5)
C20 0.040(6) 0.062(8) 0.069(8) 0.010(6) 0.012(5) -0.014(5)
C21 0.037(6) 0.059(7) 0.052(6) 0.004(5) 0.016(5) -0.006(5)
C22 0.034(5) 0.055(6) 0.034(5) 0.008(4) 0.005(4) -0.004(4)
C23 0.031(5) 0.058(7) 0.038(5) 0.006(4) 0.006(4) -0.002(4)
C24 0.035(5) 0.058(7) 0.049(6) 0.002(5) 0.010(4) -0.004(5)
C25 0.037(6) 0.070(8) 0.052(6) 0.006(5) 0.010(5) 0.010(5)
C26 0.038(6) 0.061(7) 0.049(6) 0.001(5) 0.004(5) -0.002(5)
C27 0.039(6) 0.052(6) 0.049(6) 0.016(5) 0.013(5) 0.004(5)
C28 0.048(6) 0.050(6) 0.054(6) 0.013(5) 0.015(5) -0.010(5)
C29 0.060(7) 0.046(7) 0.072(8) 0.016(6) 0.011(6) -0.002(5)
C30 0.077(8) 0.045(7) 0.055(7) 0.019(5) 0.004(6) 0.003(6)
C31 0.056(7) 0.056(7) 0.059(7) 0.012(6) 0.011(6) 0.009(6)
C32 0.054(7) 0.057(7) 0.057(7) 0.006(6) 0.005(6) 0.006(6)
C33 0.081(9) 0.073(9) 0.051(7) -0.005(6) -0.003(7) -0.009(7)
C34 0.105(14) 0.059(9) 0.100(13) 0.004(8) 0.028(11) -0.005(9)
C35 0.043(6) 0.052(6) 0.033(5) 0.000(4) -0.002(4) -0.004(5)
C36 0.047(6) 0.046(6) 0.040(5) -0.010(4) 0.011(4) 0.003(4)
C37 0.047(6) 0.050(7) 0.049(6) -0.009(5) 0.008(5) 0.011(5)
C38 0.043(7) 0.055(7) 0.072(8) 0.011(6) 0.022(6) -0.008(6)
C39 0.047(6) 0.039(5) 0.064(7) 0.007(6) 0.014(5) 0.001(5)
C40 0.036(6) 0.060(8) 0.113(12) 0.031(8) 0.013(7) 0.008(6)

loop_
_atom_type_symbol
_atom_type_description
_atom_type_scat_dispersion_real
_atom_type_scat_dispersion_imag
_atom_type_scat_source
C C 0.0181 0.0091 'International Tables Vol C Tables 4.2.6.8 and 6.1.1.4'
H H 0.0000 0.0000 'International Tables Vol C Tables 4.2.6.8 and 6.1.1.4'
Cl Cl 0.3639 0.7018 'International Tables Vol C Tables 4.2.6.8 and 6.1.1.4'
N N 0.0311 0.0180 'International Tables Vol C Tables 4.2.6.8 and 6.1.1.4'
O O 0.0492 0.0322 'International Tables Vol C Tables 4.2.6.8 and 6.1.1.4'
Re Re -5.2083 5.8923 'International Tables Vol C Tables 4.2.6.8 and 6.1.1.4'

loop_
_geom_angle_atom_site_label_1
_geom_angle_atom_site_label_2
_geom_angle_atom_site_label_3
_geom_angle
_geom_angle_site_symmetry_1
_geom_angle_site_symmetry_3
_geom_angle_publ_flag
N1 Re1 Cl1 83.9(2) . . ?
N1 Re1 N2 75.3(3) . . ?
N2 Re1 Cl1 85.4(2) . . ?
C35 Re1 Cl1 98.4(3) . . ?
C35 Re1 N1 99.6(4) . . ?
C35 Re1 N2 173.4(4) . . ?
C36 Re1 Cl1 90.0(3) . . ?
C36 Re1 N1 173.8(4) . . ?
C36 Re1 N2 103.0(4) . . ?
C36 Re1 C35 82.4(4) . . ?
C37 Re1 Cl1 173.2(3) . . ?
C37 Re1 N1 95.9(4) . . ?
C37 Re1 N2 87.9(4) . . ?
C37 Re1 C35 88.4(5) . . ?
C37 Re1 C36 90.1(5) . . ?
N3 Re2 Cl2 87.0(2) . . ?
N4 Re2 Cl2 82.8(2) . . ?
N4 Re2 N3 75.3(3) . . ?
C38 Re2 Cl2 96.2(4) . . ?
C38 Re2 N3 99.1(4) . . ?
C38 Re2 N4 174.4(5) . . ?
C39 Re2 Cl2 175.8(3) . . ?
C39 Re2 N3 91.7(4) . . ?
C39 Re2 N4 93.0(4) . . ?
C39 Re2 C38 88.0(5) . . ?
C40 Re2 Cl2 94.9(5) . . ?
C40 Re2 N3 175.8(6) . . ?
C40 Re2 N4 101.2(5) . . ?
C40 Re2 C38 84.4(6) . . ?
C40 Re2 C39 86.1(6) . . ?
C1 N1 Re1 127.4(7) . . ?
C1 N1 C5 116.9(9) . . ?
C5 N1 Re1 115.7(6) . . ?
C6 N2 Re1 114.3(7) . . ?
C10 N2 Re1 126.6(7) . . ?
C10 N2 C6 119.0(9) . . ?
C18 N3 Re2 126.8(7) . . ?
C18 N3 C22 119.4(9) . . ?
C22 N3 Re2 112.9(7) . . ?
C23 N4 Re2 114.7(7) . . ?
C23 N4 C27 119.0(9) . . ?
C27 N4 Re2 126.2(7) . . ?
N1 C1 C2 122.8(11) . . ?
N1 C1 C18 121.0(9) . . ?
C2 C1 C18 115.9(10) . . ?
C1 C2 H2 120.4 . . ?
C3 C2 C1 119.2(11) . . ?
C3 C2 H2 120.4 . . ?
C2 C3 H3 120.5 . . ?
C2 C3 C4 119.1(11) . . ?
C4 C3 H3 120.5 . . ?
C3 C4 H4 119.7 . . ?
C3 C4 C5 120.7(11) . . ?
C5 C4 H4 119.7 . . ?
N1 C5 C4 121.2(10) . . ?
N1 C5 C6 116.4(9) . . ?
C4 C5 C6 122.3(10) . . ?
N2 C6 C5 118.3(9) . . ?
N2 C6 C7 121.4(10) . . ?
C7 C6 C5 120.3(9) . . ?
C6 C7 H7 120.4 . . ?
C8 C7 C6 119.3(10) . . ?
C8 C7 H7 120.4 . . ?
C7 C8 H8 120.7 . . ?
C9 C8 C7 118.7(11) . . ?
C9 C8 H8 120.7 . . ?
C8 C9 C10 120.3(11) . . ?
C8 C9 C14 123.2(11) . . ?
C10 C9 C14 116.4(10) . . ?
N2 C10 C9 121.2(9) . . ?
N2 C10 C11 120.8(9) . . ?
C9 C10 C11 117.9(10) . . ?
C10 C11 H11A 109.6 . . ?
C10 C11 H11B 109.6 . . ?
H11A C11 H11B 108.2 . . ?
C12 C11 C10 110.1(9) . . ?
C12 C11 H11A 109.6 . . ?
C12 C11 H11B 109.6 . . ?
C11 C12 H12 114.5 . . ?
C11 C12 C13 108.5(11) . . ?
C11 C12 C15 113.4(10) . . ?
C13 C12 H12 114.5 . . ?
C15 C12 H12 114.5 . . ?
C15 C12 C13 88.7(10) . . ?
C12 C13 H13A 114.5 . . ?
C12 C13 H13B 114.5 . . ?
C12 C13 C14 84.6(9) . . ?
H13A C13 H13B 111.7 . . ?
C14 C13 H13A 114.5 . . ?
C14 C13 H13B 114.5 . . ?
C9 C14 C13 106.5(10) . . ?
C9 C14 H14 116.2 . . ?
C9 C14 C15 110.3(9) . . ?
C13 C14 H14 116.2 . . ?
C15 C14 C13 87.7(10) . . ?
C15 C14 H14 116.2 . . ?
C12 C15 C14 84.9(9) . . ?
C16 C15 C12 119.0(11) . . ?
C16 C15 C14 118.9(10) . . ?
C16 C15 C17 109.0(11) . . ?
C17 C15 C12 113.5(10) . . ?
C17 C15 C14 109.7(10) . . ?
C15 C16 H16A 109.5 . . ?
C15 C16 H16B 109.5 . . ?
C15 C16 H16C 109.5 . . ?
H16A C16 H16B 109.5 . . ?
H16A C16 H16C 109.5 . . ?
H16B C16 H16C 109.5 . . ?
C15 C17 H17A 109.5 . . ?
C15 C17 H17B 109.5 . . ?
C15 C17 H17C 109.5 . . ?
H17A C17 H17B 109.5 . . ?
H17A C17 H17C 109.5 . . ?
H17B C17 H17C 109.5 . . ?
N3 C18 C1 119.2(9) . . ?
N3 C18 C19 122.1(10) . . ?
C19 C18 C1 118.3(10) . . ?
C18 C19 H19 120.7 . . ?
C18 C19 C20 118.6(11) . . ?
C20 C19 H19 120.7 . . ?
C19 C20 H20 119.8 . . ?
C21 C20 C19 120.3(11) . . ?
C21 C20 H20 119.8 . . ?
C20 C21 H21 120.6 . . ?
C20 C21 C22 118.9(11) . . ?
C22 C21 H21 120.6 . . ?
N3 C22 C21 120.6(10) . . ?
N3 C22 C23 118.0(9) . . ?
C21 C22 C23 121.4(10) . . ?
N4 C23 C22 117.0(9) . . ?
N4 C23 C24 121.6(10) . . ?
C24 C23 C22 121.4(10) . . ?
C23 C24 H24 120.4 . . ?
C23 C24 C25 119.2(10) . . ?
C25 C24 H24 120.4 . . ?
C24 C25 H25 119.7 . . ?
C26 C25 C24 120.6(11) . . ?
C26 C25 H25 119.7 . . ?
C25 C26 C27 118.5(12) . . ?
C25 C26 C31 125.8(11) . . ?
C27 C26 C31 115.7(11) . . ?
N4 C27 C26 121.0(11) . . ?
N4 C27 C28 122.0(10) . . ?
C26 C27 C28 116.9(10) . . ?
C27 C28 H28A 109.1 . . ?
C27 C28 H28B 109.1 . . ?
C27 C28 C29 112.6(10) . . ?
H28A C28 H28B 107.8 . . ?
C29 C28 H28A 109.1 . . ?
C29 C28 H28B 109.1 . . ?
C28 C29 H29 115.8 . . ?
C28 C29 C30 107.1(11) . . ?
C28 C29 C32 111.3(10) . . ?
C30 C29 H29 115.8 . . ?
C32 C29 H29 115.8 . . ?
C32 C29 C30 87.5(10) . . ?
C29 C30 H30A 114.6 . . ?
C29 C30 H30B 114.6 . . ?
C29 C30 C31 84.5(9) . . ?
H30A C30 H30B 111.7 . . ?
C31 C30 H30A 114.6 . . ?
C31 C30 H30B 114.6 . . ?
C26 C31 C30 106.0(11) . . ?
C26 C31 H31 116.0 . . ?
C26 C31 C32 111.7(11) . . ?
C30 C31 H31 116.0 . . ?
C32 C31 C30 87.6(10) . . ?
C32 C31 H31 116.0 . . ?
C29 C32 C33 118.0(11) . . ?
C29 C32 C34 114.5(12) . . ?
C31 C32 C29 87.0(10) . . ?
C31 C32 C33 118.3(12) . . ?
C31 C32 C34 110.6(12) . . ?
C33 C32 C34 107.4(12) . . ?
C32 C33 H33A 109.5 . . ?
C32 C33 H33B 109.5 . . ?
C32 C33 H33C 109.5 . . ?
H33A C33 H33B 109.5 . . ?
H33A C33 H33C 109.5 . . ?
H33B C33 H33C 109.5 . . ?
C32 C34 H34A 109.5 . . ?
C32 C34 H34B 109.5 . . ?
C32 C34 H34C 109.5 . . ?
H34A C34 H34B 109.5 . . ?
H34A C34 H34C 109.5 . . ?
H34B C34 H34C 109.5 . . ?
O1 C35 Re1 174.8(9) . . ?
O2 C36 Re1 175.3(10) . . ?
O3 C37 Re1 175.7(11) . . ?
O4 C38 Re2 174.5(11) . . ?
O5 C39 Re2 179.7(12) . . ?
O6 C40 Re2 174.7(17) . . ?

loop_
_geom_bond_atom_site_label_1
_geom_bond_atom_site_label_2
_geom_bond_distance
_geom_bond_site_symmetry_2
_geom_bond_publ_flag
Re1 Cl1 2.475(3) . ?
Re1 N1 2.207(8) . ?
Re1 N2 2.241(8) . ?
Re1 C35 1.920(12) . ?
Re1 C36 1.917(11) . ?
Re1 C37 1.900(13) . ?
Re2 Cl2 2.467(3) . ?
Re2 N3 2.232(8) . ?
Re2 N4 2.225(9) . ?
Re2 C38 1.944(14) . ?
Re2 C39 1.921(12) . ?
Re2 C40 1.908(14) . ?
O1 C35 1.141(14) . ?
O2 C36 1.170(14) . ?
O3 C37 1.149(15) . ?
O4 C38 1.122(16) . ?
O5 C39 1.153(14) . ?
O6 C40 1.150(17) . ?
N1 C1 1.364(14) . ?
N1 C5 1.377(14) . ?
N2 C6 1.357(13) . ?
N2 C10 1.349(14) . ?
N3 C18 1.351(14) . ?
N3 C22 1.355(14) . ?
N4 C23 1.349(14) . ?
N4 C27 1.350(15) . ?
C1 C2 1.397(16) . ?
C1 C18 1.494(15) . ?
C2 H2 0.9500 . ?
C2 C3 1.359(19) . ?
C3 H3 0.9500 . ?
C3 C4 1.382(19) . ?
C4 H4 0.9500 . ?
C4 C5 1.383(15) . ?
C5 C6 1.464(15) . ?
C6 C7 1.397(16) . ?
C7 H7 0.9500 . ?
C7 C8 1.390(17) . ?
C8 H8 0.9500 . ?
C8 C9 1.366(17) . ?
C9 C10 1.397(16) . ?
C9 C14 1.508(16) . ?
C10 C11 1.522(14) . ?
C11 H11A 0.9900 . ?
C11 H11B 0.9900 . ?
C11 C12 1.516(15) . ?
C12 H12 1.0000 . ?
C12 C13 1.55(2) . ?
C12 C15 1.540(17) . ?
C13 H13A 0.9900 . ?
C13 H13B 0.9900 . ?
C13 C14 1.560(18) . ?
C14 H14 1.0000 . ?
C14 C15 1.560(17) . ?
C15 C16 1.499(19) . ?
C15 C17 1.527(16) . ?
C16 H16A 0.9800 . ?
C16 H16B 0.9800 . ?
C16 H16C 0.9800 . ?
C17 H17A 0.9800 . ?
C17 H17B 0.9800 . ?
C17 H17C 0.9800 . ?
C18 C19 1.377(16) . ?
C19 H19 0.9500 . ?
C19 C20 1.385(18) . ?
C20 H20 0.9500 . ?
C20 C21 1.372(19) . ?
C21 H21 0.9500 . ?
C21 C22 1.406(15) . ?
C22 C23 1.465(17) . ?
C23 C24 1.370(15) . ?
C24 H24 0.9500 . ?
C24 C25 1.372(17) . ?
C25 H25 0.9500 . ?
C25 C26 1.349(18) . ?
C26 C27 1.408(16) . ?
C26 C31 1.510(18) . ?
C27 C28 1.509(15) . ?
C28 H28A 0.9900 . ?
C28 H28B 0.9900 . ?
C28 C29 1.514(18) . ?
C29 H29 1.0000 . ?
C29 C30 1.560(18) . ?
C29 C32 1.53(2) . ?
C30 H30A 0.9900 . ?
C30 H30B 0.9900 . ?
C30 C31 1.565(18) . ?
C31 H31 1.0000 . ?
C31 C32 1.520(19) . ?
C32 C33 1.546(18) . ?
C32 C34 1.56(2) . ?
C33 H33A 0.9800 . ?
C33 H33B 0.9800 . ?
C33 H33C 0.9800 . ?
C34 H34A 0.9800 . ?
C34 H34B 0.9800 . ?
C34 H34C 0.9800 . ?

loop_
_geom_torsion_atom_site_label_1
_geom_torsion_atom_site_label_2
_geom_torsion_atom_site_label_3
_geom_torsion_atom_site_label_4
_geom_torsion
_geom_torsion_site_symmetry_1
_geom_torsion_site_symmetry_2
_geom_torsion_site_symmetry_3
_geom_torsion_site_symmetry_4
_geom_torsion_publ_flag
Re1 N1 C1 C2 174.9(9) . . . . ?
Re1 N1 C1 C18 -11.2(14) . . . . ?
Re1 N1 C5 C4 -175.6(10) . . . . ?
Re1 N1 C5 C6 0.3(12) . . . . ?
Re1 N2 C6 C5 -2.2(12) . . . . ?
Re1 N2 C6 C7 176.8(9) . . . . ?
Re1 N2 C10 C9 -174.7(8) . . . . ?
Re1 N2 C10 C11 2.9(14) . . . . ?
Re2 N3 C18 C1 -22.2(12) . . . . ?
Re2 N3 C18 C19 164.3(8) . . . . ?
Re2 N3 C22 C21 -165.6(8) . . . . ?
Re2 N3 C22 C23 16.5(11) . . . . ?
Re2 N4 C23 C22 0.1(11) . . . . ?
Re2 N4 C23 C24 -177.8(8) . . . . ?
Re2 N4 C27 C26 176.1(8) . . . . ?
Re2 N4 C27 C28 -6.2(16) . . . . ?
N1 C1 C2 C3 4(2) . . . . ?
N1 C1 C18 N3 118.4(11) . . . . ?
N1 C1 C18 C19 -67.9(13) . . . . ?
N1 C5 C6 N2 1.3(14) . . . . ?
N1 C5 C6 C7 -177.7(10) . . . . ?
N2 C6 C7 C8 -3.6(18) . . . . ?
N2 C10 C11 C12 -176.7(10) . . . . ?
N3 C18 C19 C20 1.4(16) . . . . ?
N3 C22 C23 N4 -11.5(14) . . . . ?
N3 C22 C23 C24 166.4(10) . . . . ?
N4 C23 C24 C25 0.7(17) . . . . ?
N4 C27 C28 C29 178.9(11) . . . . ?
C1 N1 C5 C4 3.8(16) . . . . ?
C1 N1 C5 C6 179.7(9) . . . . ?
C1 C2 C3 C4 -2(2) . . . . ?
C1 C18 C19 C20 -172.2(10) . . . . ?
C2 C1 C18 N3 -67.3(14) . . . . ?
C2 C1 C18 C19 106.4(13) . . . . ?
C2 C3 C4 C5 1(2) . . . . ?
C3 C4 C5 N1 -2(2) . . . . ?
C3 C4 C5 C6 -178.1(13) . . . . ?
C4 C5 C6 N2 177.2(12) . . . . ?
C4 C5 C6 C7 -1.9(18) . . . . ?
C5 N1 C1 C2 -4.4(16) . . . . ?
C5 N1 C1 C18 169.4(9) . . . . ?
C5 C6 C7 C8 175.5(11) . . . . ?
C6 N2 C10 C9 -0.1(15) . . . . ?
C6 N2 C10 C11 177.5(10) . . . . ?
C6 C7 C8 C9 3.9(19) . . . . ?
C7 C8 C9 C10 -2.5(19) . . . . ?
C7 C8 C9 C14 -178.9(12) . . . . ?
C8 C9 C10 N2 0.6(17) . . . . ?
C8 C9 C10 C11 -177.1(11) . . . . ?
C8 C9 C14 C13 -136.3(13) . . . . ?
C8 C9 C14 C15 130.0(13) . . . . ?
C9 C10 C11 C12 1.0(15) . . . . ?
C9 C14 C15 C12 79.0(11) . . . . ?
C9 C14 C15 C16 -41.5(14) . . . . ?
C9 C14 C15 C17 -167.8(11) . . . . ?
C10 N2 C6 C5 -177.4(9) . . . . ?
C10 N2 C6 C7 1.6(15) . . . . ?
C10 C9 C14 C13 47.1(14) . . . . ?
C10 C9 C14 C15 -46.5(14) . . . . ?
C10 C11 C12 C13 -49.6(13) . . . . ?
C10 C11 C12 C15 47.2(14) . . . . ?
C11 C12 C13 C14 86.3(11) . . . . ?
C11 C12 C15 C14 -81.6(11) . . . . ?
C11 C12 C15 C16 38.8(16) . . . . ?
C11 C12 C15 C17 169.1(11) . . . . ?
C12 C13 C14 C9 -82.8(10) . . . . ?
C12 C13 C14 C15 27.6(9) . . . . ?
C13 C12 C15 C14 28.0(9) . . . . ?
C13 C12 C15 C16 148.4(11) . . . . ?
C13 C12 C15 C17 -81.3(12) . . . . ?
C13 C14 C15 C12 -27.8(9) . . . . ?
C13 C14 C15 C16 -148.3(11) . . . . ?
C13 C14 C15 C17 85.4(11) . . . . ?
C14 C9 C10 N2 177.3(10) . . . . ?
C14 C9 C10 C11 -0.4(15) . . . . ?
C15 C12 C13 C14 -28.0(9) . . . . ?
C18 N3 C22 C21 4.6(14) . . . . ?
C18 N3 C22 C23 -173.3(9) . . . . ?
C18 C1 C2 C3 -170.6(13) . . . . ?
C18 C19 C20 C21 1.5(18) . . . . ?
C19 C20 C21 C22 -1.4(19) . . . . ?
C20 C21 C22 N3 -1.7(17) . . . . ?
C20 C21 C22 C23 176.1(11) . . . . ?
C21 C22 C23 N4 170.6(10) . . . . ?
C21 C22 C23 C24 -11.5(16) . . . . ?
C22 N3 C18 C1 169.0(9) . . . . ?
C22 N3 C18 C19 -4.5(14) . . . . ?
C22 C23 C24 C25 -177.1(10) . . . . ?
C23 N4 C27 C26 0.9(17) . . . . ?
C23 N4 C27 C28 178.6(10) . . . . ?
C23 C24 C25 C26 1.9(18) . . . . ?
C24 C25 C26 C27 -3.0(18) . . . . ?
C24 C25 C26 C31 178.5(12) . . . . ?
C25 C26 C27 N4 1.6(18) . . . . ?
C25 C26 C27 C28 -176.2(11) . . . . ?
C25 C26 C31 C30 -134.3(13) . . . . ?
C25 C26 C31 C32 131.8(13) . . . . ?
C26 C27 C28 C29 -3.3(16) . . . . ?
C26 C31 C32 C29 78.8(12) . . . . ?
C26 C31 C32 C33 -41.6(17) . . . . ?
C26 C31 C32 C34 -166.1(13) . . . . ?
C27 N4 C23 C22 175.9(10) . . . . ?
C27 N4 C23 C24 -2.0(16) . . . . ?
C27 C26 C31 C30 47.1(15) . . . . ?
C27 C26 C31 C32 -46.7(16) . . . . ?
C27 C28 C29 C30 -45.9(14) . . . . ?
C27 C28 C29 C32 48.1(15) . . . . ?
C28 C29 C30 C31 84.7(11) . . . . ?
C28 C29 C32 C31 -79.8(11) . . . . ?
C28 C29 C32 C33 40.9(16) . . . . ?
C28 C29 C32 C34 168.8(12) . . . . ?
C29 C30 C31 C26 -84.9(11) . . . . ?
C29 C30 C31 C32 27.0(9) . . . . ?
C30 C29 C32 C31 27.6(9) . . . . ?
C30 C29 C32 C33 148.3(12) . . . . ?
C30 C29 C32 C34 -83.8(13) . . . . ?
C30 C31 C32 C29 -27.5(9) . . . . ?
C30 C31 C32 C33 -147.9(12) . . . . ?
C30 C31 C32 C34 87.6(13) . . . . ?
C31 C26 C27 N4 -179.7(11) . . . . ?
C31 C26 C27 C28 2.5(17) . . . . ?
C32 C29 C30 C31 -26.8(9) . . . . ?

loop_
_twin_individual_id
_twin_individual_mass_fraction_refined
1 0.949(16)
2 0.051(16)

loop_
_smtbx_masks_void_nr
_smtbx_masks_void_average_x
_smtbx_masks_void_average_y
_smtbx_masks_void_average_z
_smtbx_masks_void_volume
_smtbx_masks_void_count_electrons
_smtbx_masks_void_content
1 0.442 -0.043 0.185 247.5 81.7 '2 CH2Cl2'
2 0.558 0.457 0.815 247.5 76.5 '2 CH2Cl2'
